data_7714453
loop_
_publ_author_name
'Gil, Yolimar'
'de Santana, Ricardo Costa'
'Vega, Andres'
'Aravena, Daniel'
'Spodine, Evgenia'

_publ_section_title
;
 Influence of Symmetry on the Magneto-Optical Properties of a Bifunctional
 Macrocyclic DyIII Complex
;
_journal_name_full 'Dalton Transactions'
_journal_paper_doi 10.1039/D3DT03042C
_journal_year 2023
_chemical_formula_moiety 'C20 H22 Dy N8 O6, N O3, H2 O'
_chemical_formula_sum 'C20 H24 Dy N9 O10'
_chemical_formula_weight 712.98
_space_group_crystal_system monoclinic
_space_group_IT_number 14
_space_group_name_Hall '-P 2ybc'
_space_group_name_H-M_alt 'P 1 21/c 1'
_atom_sites_solution_hydrogens mixed
_audit_creation_method SHELXL-2014/7
_audit_update_record
;
2023-08-02 deposited with the CCDC.	2023-11-13 downloaded from the CCDC.
;
_cell_angle_alpha 90
_cell_angle_beta 112.650(2)
_cell_angle_gamma 90
_cell_formula_units_Z 4
_cell_length_a 13.4207(18)
_cell_length_b 18.561(3)
_cell_length_c 11.3906(15)
_cell_measurement_reflns_used 9883
_cell_measurement_temperature 296(2)
_cell_measurement_theta_max 28.41
_cell_measurement_theta_min 2.23
_cell_volume 2618.6(7)
_computing_cell_refinement 'Bruker SMART'
_computing_data_collection 'Bruker SMART'
_computing_data_reduction 'Bruker SAINT'
_computing_molecular_graphics 'Bruker SHELXTL'
_computing_publication_material 'Bruker SHELXTL'
_computing_structure_refinement 'SHELXL-2014/7 (Sheldrick, 2014)'
_computing_structure_solution 'Bruker SHELXTL'
_diffrn_ambient_temperature 296(2)
_diffrn_measured_fraction_theta_full 0.998
_diffrn_measured_fraction_theta_max 0.998
_diffrn_measurement_device_type 'CCD area detector'
_diffrn_measurement_method 'phi and omega scans'
_diffrn_radiation_type MoK\a
_diffrn_radiation_wavelength 0.71073
_diffrn_reflns_av_R_equivalents 0.0288
_diffrn_reflns_av_unetI/netI 0.0219
_diffrn_reflns_Laue_measured_fraction_full 0.998
_diffrn_reflns_Laue_measured_fraction_max 0.998
_diffrn_reflns_limit_h_max 16
_diffrn_reflns_limit_h_min -16
_diffrn_reflns_limit_k_max 22
_diffrn_reflns_limit_k_min -22
_diffrn_reflns_limit_l_max 14
_diffrn_reflns_limit_l_min -14
_diffrn_reflns_number 20158
_diffrn_reflns_point_group_measured_fraction_full 0.998
_diffrn_reflns_point_group_measured_fraction_max 0.998
_diffrn_reflns_theta_full 25.242
_diffrn_reflns_theta_max 25.998
_diffrn_reflns_theta_min 1.644
_diffrn_source 'sealed tube'
_exptl_absorpt_coefficient_mu 2.925
_exptl_absorpt_correction_T_max 0.7460
_exptl_absorpt_correction_T_min 0.6301
_exptl_absorpt_correction_type empirical
_exptl_absorpt_process_details 'SADABS, Bruker'
_exptl_crystal_colour 'pale yellow'
_exptl_crystal_density_diffrn 1.809
_exptl_crystal_description stick
_exptl_crystal_F_000 1412
_exptl_crystal_size_max 0.117
_exptl_crystal_size_mid 0.085
_exptl_crystal_size_min 0.078
_refine_diff_density_max 1.001
_refine_diff_density_min -0.610
_refine_diff_density_rms 0.066
_refine_ls_extinction_coef 0.00035(7)
_refine_ls_extinction_expression Fc^*^=kFc[1+0.001xFc^2^\l^3^/sin(2\q)]^-1/4^
_refine_ls_extinction_method 'SHELXL-2014/7 (Sheldrick 2014'
_refine_ls_goodness_of_fit_ref 1.033
_refine_ls_hydrogen_treatment mixed
_refine_ls_matrix_type full
_refine_ls_number_parameters 370
_refine_ls_number_reflns 5129
_refine_ls_number_restraints 2
_refine_ls_restrained_S_all 1.033
_refine_ls_R_factor_all 0.0267
_refine_ls_R_factor_gt 0.0204
_refine_ls_shift/su_max 0.002
_refine_ls_shift/su_mean 0.000
_refine_ls_structure_factor_coef Fsqd
_refine_ls_weighting_details 'w=1/[\s^2^(Fo^2^)+(0.0191P)^2^+2.0405P] where P=(Fo^2^+2Fc^2^)/3'
_refine_ls_weighting_scheme calc
_refine_ls_wR_factor_gt 0.0449
_refine_ls_wR_factor_ref 0.0481
_reflns_Friedel_coverage 0.000
_reflns_number_gt 4447
_reflns_number_total 5129
_reflns_threshold_expression 'I > 2\s(I)'
_cod_data_source_file d3dt03042c2.cif
_cod_data_source_block SCD18_174_ESYG40_P21c
_cod_original_cell_volume 2618.5(6)
_cod_original_sg_symbol_H-M 'P 21/c'
_cod_database_code 7714453
_shelx_shelxl_version_number 2014/7
_shelx_space_group_comment
;
The symmetry employed for this shelxl refinement is uniquely defined
by the following loop, which should always be used as a source of
symmetry information in preference to the above space-group names.
They are only intended as comments.
;
_shelx_estimated_absorpt_t_min 0.726
_shelx_estimated_absorpt_t_max 0.804

loop_
_space_group_symop_operation_xyz
'x, y, z'
'-x, y+1/2, -z+1/2'
'-x, -y, -z'
'x, -y-1/2, z-1/2'

loop_
_atom_site_label
_atom_site_type_symbol
_atom_site_fract_x
_atom_site_fract_y
_atom_site_fract_z
_atom_site_U_iso_or_equiv
_atom_site_adp_type
_atom_site_occupancy
_atom_site_site_symmetry_order
_atom_site_calc_flag
_atom_site_refinement_flags_posn
_atom_site_refinement_flags_adp
_atom_site_refinement_flags_occupancy
_atom_site_disorder_assembly
_atom_site_disorder_group
Dy1 Dy 0.25140(2) 0.38141(2) 0.61931(2) 0.02598(5) Uani 1 1 d . . . . .
N4 N 0.4091(2) 0.38422(12) 0.8388(2) 0.0353(5) Uani 1 1 d . . . . .
N1 N 0.09241(18) 0.37614(12) 0.4048(2) 0.0312(5) Uani 1 1 d . . . . .
N6 N 0.28915(19) 0.41569(13) 0.4255(2) 0.0344(5) Uani 1 1 d . . . . .
N2 N 0.06858(19) 0.34095(13) 0.6186(2) 0.0365(6) Uani 1 1 d . . . . .
N5 N 0.43672(19) 0.33549(12) 0.6323(2) 0.0358(5) Uani 1 1 d . . . . .
C5 C -0.0028(2) 0.34834(15) 0.3950(3) 0.0354(6) Uani 1 1 d . . . . .
N3 N 0.2136(2) 0.43265(13) 0.8069(2) 0.0390(6) Uani 1 1 d . . . . .
C20 C 0.2135(2) 0.41987(15) 0.3160(3) 0.0366(7) Uani 1 1 d . . . . .
H20 H 0.2264 0.4394 0.2479 0.044 Uiso 1 1 calc R U . . .
C1 C 0.1059(2) 0.39362(14) 0.2984(3) 0.0337(6) Uani 1 1 d . . . . .
C16 C 0.5158(2) 0.33099(16) 0.7383(3) 0.0418(7) Uani 1 1 d . . . . .
H16 H 0.5801 0.3102 0.7428 0.050 Uiso 1 1 calc R U . . .
C11 C 0.3955(3) 0.41169(16) 0.9399(3) 0.0407(7) Uani 1 1 d . . . . .
C15 C 0.5061(2) 0.35837(16) 0.8536(3) 0.0412(7) Uani 1 1 d . . . . .
C6 C -0.0110(2) 0.32996(16) 0.5153(3) 0.0405(7) Uani 1 1 d . . . . .
H6 H -0.0745 0.3103 0.5161 0.049 Uiso 1 1 calc R U . . .
C10 C 0.2881(3) 0.43871(16) 0.9165(3) 0.0450(8) Uani 1 1 d . . . . .
H10 H 0.2738 0.4605 0.9819 0.054 Uiso 1 1 calc R U . . .
C2 C 0.0244(3) 0.38415(16) 0.1786(3) 0.0439(8) Uani 1 1 d . . . . .
H2 H 0.0351 0.3977 0.1058 0.053 Uiso 1 1 calc R U . . .
C3 C -0.0719(3) 0.35449(18) 0.1698(3) 0.0501(8) Uani 1 1 d . . . . .
H3 H -0.1269 0.3469 0.0906 0.060 Uiso 1 1 calc R U . . .
C19 C 0.3977(2) 0.43721(17) 0.4371(3) 0.0440(7) Uani 1 1 d . . . . .
H19A H 0.4314 0.4656 0.5138 0.053 Uiso 1 1 calc R U . . .
H19B H 0.3922 0.4672 0.3651 0.053 Uiso 1 1 calc R U . . .
C4 C -0.0862(2) 0.33623(17) 0.2786(3) 0.0464(8) Uani 1 1 d . . . . .
H4 H -0.1508 0.3160 0.2745 0.056 Uiso 1 1 calc R U . . .
C18 C 0.4681(3) 0.37245(18) 0.4419(3) 0.0496(8) Uani 1 1 d . . . . .
H18A H 0.5432 0.3871 0.4784 0.059 Uiso 1 1 calc R U . . .
H18B H 0.4525 0.3561 0.3558 0.059 Uiso 1 1 calc R U . . .
C13 C 0.5778(3) 0.3857(2) 1.0739(3) 0.0659(11) Uani 1 1 d . . . . .
H13 H 0.6345 0.3858 1.1532 0.079 Uiso 1 1 calc R U . . .
C17 C 0.4521(3) 0.30997(17) 0.5189(3) 0.0462(8) Uani 1 1 d . . . . .
H17A H 0.3895 0.2822 0.4665 0.055 Uiso 1 1 calc R U . . .
H17B H 0.5146 0.2786 0.5442 0.055 Uiso 1 1 calc R U . . .
C7 C 0.0549(3) 0.32502(18) 0.7374(3) 0.0496(8) Uani 1 1 d . . . . .
H7A H 0.1192 0.3014 0.7962 0.060 Uiso 1 1 calc R U . . .
H7B H -0.0056 0.2924 0.7203 0.060 Uiso 1 1 calc R U . . .
C14 C 0.5924(3) 0.35805(19) 0.9708(3) 0.0546(9) Uani 1 1 d . . . . .
H14 H 0.6589 0.3393 0.9787 0.066 Uiso 1 1 calc R U . . .
C9 C 0.1045(3) 0.45679(18) 0.7899(3) 0.0528(9) Uani 1 1 d . . . . .
H9A H 0.0710 0.4802 0.7078 0.063 Uiso 1 1 calc R U . . .
H9B H 0.1095 0.4918 0.8552 0.063 Uiso 1 1 calc R U . . .
C12 C 0.4791(3) 0.41347(19) 1.0600(3) 0.0577(10) Uani 1 1 d . . . . .
H12 H 0.4681 0.4331 1.1292 0.069 Uiso 1 1 calc R U . . .
O5 O 0.27843(17) 0.26123(11) 0.72308(18) 0.0408(5) Uani 1 1 d . . . . .
O4 O 0.22526(17) 0.26207(11) 0.51956(18) 0.0389(5) Uani 1 1 d . . . . .
O2 O 0.34195(17) 0.50011(10) 0.66321(19) 0.0411(5) Uani 1 1 d . . . . .
N8 N 0.2566(2) 0.22597(13) 0.6213(2) 0.0382(6) Uani 1 1 d . . . . .
N7 N 0.2581(2) 0.53762(13) 0.6062(2) 0.0391(6) Uani 1 1 d . . . . .
O1 O 0.17026(17) 0.50354(11) 0.55535(19) 0.0434(5) Uani 1 1 d . . . . .
O3 O 0.2631(2) 0.60316(12) 0.6027(2) 0.0617(7) Uani 1 1 d . . . . .
O6 O 0.2654(2) 0.16082(12) 0.6209(2) 0.0738(8) Uani 1 1 d . . . . .
C8 C 0.0348(3) 0.3939(2) 0.7976(4) 0.0602(10) Uani 1 1 d . . . . .
H8A H -0.0406 0.4072 0.7555 0.072 Uiso 1 1 calc R U . . .
H8B H 0.0485 0.3845 0.8863 0.072 Uiso 1 1 calc R U . . .
O7 O 0.8011(3) 0.34138(17) 0.8535(3) 0.0808(8) Uani 1 1 d . . . . .
N9 N 0.7775(3) 0.4047(2) 0.8303(4) 0.0706(10) Uani 1 1 d . . . . .
O8 O 0.8135(4) 0.4517(2) 0.9070(3) 0.1336(17) Uani 1 1 d . . . . .
O9 O 0.7231(4) 0.4191(2) 0.7219(5) 0.189(3) Uani 1 1 d . . . . .
O10 O 0.7478(3) 0.28293(19) 0.5925(4) 0.0908(10) Uani 1 1 d D . . . .
H10W H 0.731(7) 0.3146(18) 0.534(3) 0.24(4) Uiso 1 1 d D . . . .
H11W H 0.739(4) 0.303(3) 0.655(3) 0.16(3) Uiso 1 1 d D . . . .

loop_
_atom_site_aniso_label
_atom_site_aniso_U_11
_atom_site_aniso_U_22
_atom_site_aniso_U_33
_atom_site_aniso_U_23
_atom_site_aniso_U_13
_atom_site_aniso_U_12
Dy1 0.02600(8) 0.02569(8) 0.02346(7) -0.00051(5) 0.00645(5) 0.00003(5)
N4 0.0399(14) 0.0301(12) 0.0288(12) -0.0015(10) 0.0053(10) -0.0039(11)
N1 0.0297(12) 0.0318(13) 0.0270(11) 0.0002(9) 0.0055(10) 0.0015(10)
N6 0.0329(13) 0.0343(13) 0.0370(13) 0.0014(11) 0.0148(11) -0.0023(11)
N2 0.0356(14) 0.0361(14) 0.0398(13) 0.0050(11) 0.0169(11) -0.0018(11)
N5 0.0305(13) 0.0343(13) 0.0398(13) -0.0018(10) 0.0106(11) 0.0016(10)
C5 0.0248(14) 0.0342(16) 0.0409(16) 0.0000(12) 0.0055(12) 0.0018(12)
N3 0.0503(16) 0.0321(13) 0.0398(14) -0.0012(11) 0.0231(12) 0.0017(11)
C20 0.0461(18) 0.0368(16) 0.0289(14) 0.0022(12) 0.0168(13) 0.0036(14)
C1 0.0381(16) 0.0302(15) 0.0282(14) 0.0013(11) 0.0075(12) 0.0044(12)
C16 0.0273(15) 0.0411(17) 0.0512(18) 0.0051(14) 0.0085(14) 0.0020(13)
C11 0.055(2) 0.0307(15) 0.0296(14) -0.0009(12) 0.0088(14) -0.0095(14)
C15 0.0358(17) 0.0359(16) 0.0415(16) 0.0038(13) 0.0033(13) -0.0044(13)
C6 0.0278(16) 0.0424(17) 0.0511(18) 0.0038(14) 0.0149(14) -0.0009(13)
C10 0.073(2) 0.0339(17) 0.0321(16) -0.0059(13) 0.0244(16) -0.0068(16)
C2 0.051(2) 0.0459(18) 0.0270(14) 0.0008(13) 0.0062(14) 0.0101(15)
C3 0.044(2) 0.0492(19) 0.0378(17) -0.0060(15) -0.0058(14) 0.0068(16)
C19 0.0394(18) 0.0482(19) 0.0489(18) 0.0021(15) 0.0221(15) -0.0090(14)
C4 0.0295(16) 0.0461(19) 0.0501(19) -0.0058(15) 0.0004(14) 0.0002(14)
C18 0.0405(19) 0.065(2) 0.0498(19) -0.0035(16) 0.0250(16) -0.0009(16)
C13 0.064(3) 0.065(2) 0.0387(19) 0.0056(17) -0.0137(17) -0.019(2)
C17 0.0426(19) 0.0467(19) 0.0522(19) -0.0094(15) 0.0216(16) 0.0051(15)
C7 0.054(2) 0.053(2) 0.0498(19) 0.0073(16) 0.0290(17) -0.0075(16)
C14 0.0403(19) 0.057(2) 0.0450(19) 0.0088(16) -0.0076(15) -0.0082(16)
C9 0.062(2) 0.051(2) 0.056(2) -0.0010(16) 0.0352(18) 0.0135(17)
C12 0.080(3) 0.050(2) 0.0297(16) -0.0040(15) 0.0070(17) -0.021(2)
O5 0.0501(13) 0.0374(11) 0.0311(10) 0.0006(9) 0.0117(10) 0.0019(10)
O4 0.0447(13) 0.0359(11) 0.0314(10) -0.0006(9) 0.0094(9) -0.0022(9)
O2 0.0412(12) 0.0348(11) 0.0419(11) -0.0002(9) 0.0099(10) -0.0010(9)
N8 0.0427(15) 0.0280(13) 0.0453(15) 0.0013(11) 0.0186(12) -0.0012(11)
N7 0.0545(17) 0.0307(14) 0.0361(13) -0.0014(11) 0.0217(13) 0.0008(12)
O1 0.0412(12) 0.0404(12) 0.0454(12) 0.0017(10) 0.0130(10) 0.0040(10)
O3 0.089(2) 0.0278(13) 0.0693(17) 0.0056(11) 0.0318(15) 0.0015(12)
O6 0.129(3) 0.0279(13) 0.0736(18) 0.0047(12) 0.0490(18) 0.0051(14)
C8 0.063(2) 0.074(3) 0.062(2) 0.0003(19) 0.044(2) 0.001(2)
O7 0.098(2) 0.077(2) 0.0667(18) 0.0094(16) 0.0309(17) 0.0114(18)
N9 0.066(2) 0.083(3) 0.062(2) 0.025(2) 0.0240(19) -0.002(2)
O8 0.270(6) 0.076(2) 0.069(2) 0.0005(18) 0.080(3) 0.028(3)
O9 0.193(5) 0.109(3) 0.146(4) 0.062(3) -0.068(4) -0.039(3)
O10 0.093(3) 0.069(2) 0.101(2) 0.007(2) 0.028(2) 0.0133(17)

loop_
_atom_type_symbol
_atom_type_description
_atom_type_scat_dispersion_real
_atom_type_scat_dispersion_imag
_atom_type_scat_source
C C 0.0033 0.0016 'International Tables Vol C Tables 4.2.6.8 and 6.1.1.4'
H H 0.0000 0.0000 'International Tables Vol C Tables 4.2.6.8 and 6.1.1.4'
N N 0.0061 0.0033 'International Tables Vol C Tables 4.2.6.8 and 6.1.1.4'
O O 0.0106 0.0060 'International Tables Vol C Tables 4.2.6.8 and 6.1.1.4'
Dy Dy -0.1892 4.4098 'International Tables Vol C Tables 4.2.6.8 and 6.1.1.4'

loop_
_geom_angle_atom_site_label_1
_geom_angle_atom_site_label_2
_geom_angle_atom_site_label_3
_geom_angle
_geom_angle_site_symmetry_1
_geom_angle_site_symmetry_3
_geom_angle_publ_flag
O4 Dy1 O2 150.46(7) . . ?
O4 Dy1 O5 51.55(7) . . ?
O2 Dy1 O5 137.17(7) . . ?
O4 Dy1 O1 135.71(7) . . ?
O2 Dy1 O1 51.37(7) . . ?
O5 Dy1 O1 157.00(7) . . ?
O4 Dy1 N6 82.17(7) . . ?
O2 Dy1 N6 72.80(7) . . ?
O5 Dy1 N6 126.82(7) . . ?
O1 Dy1 N6 74.25(7) . . ?
O4 Dy1 N1 66.68(7) . . ?
O2 Dy1 N1 113.09(7) . . ?
O5 Dy1 N1 109.64(7) . . ?
O1 Dy1 N1 69.26(7) . . ?
N6 Dy1 N1 63.17(7) . . ?
O4 Dy1 N3 133.07(7) . . ?
O2 Dy1 N3 74.96(7) . . ?
O5 Dy1 N3 88.63(7) . . ?
O1 Dy1 N3 72.68(7) . . ?
N6 Dy1 N3 143.64(8) . . ?
N1 Dy1 N3 116.84(8) . . ?
O4 Dy1 N2 76.59(7) . . ?
O2 Dy1 N2 131.08(7) . . ?
O5 Dy1 N2 72.70(7) . . ?
O1 Dy1 N2 87.46(7) . . ?
N6 Dy1 N2 125.76(7) . . ?
N1 Dy1 N2 62.60(7) . . ?
N3 Dy1 N2 67.31(8) . . ?
O4 Dy1 N5 71.98(7) . . ?
O2 Dy1 N5 83.96(7) . . ?
O5 Dy1 N5 73.45(7) . . ?
O1 Dy1 N5 128.23(7) . . ?
N6 Dy1 N5 67.68(8) . . ?
N1 Dy1 N5 118.31(7) . . ?
N3 Dy1 N5 124.85(8) . . ?
N2 Dy1 N5 143.54(8) . . ?
O4 Dy1 N4 112.64(7) . . ?
O2 Dy1 N4 68.29(7) . . ?
O5 Dy1 N4 69.04(7) . . ?
O1 Dy1 N4 111.52(7) . . ?
N6 Dy1 N4 118.39(8) . . ?
N1 Dy1 N4 178.33(7) . . ?
N3 Dy1 N4 62.38(8) . . ?
N2 Dy1 N4 115.84(8) . . ?
N5 Dy1 N4 62.49(8) . . ?
C11 N4 C15 118.6(3) . . ?
C11 N4 Dy1 120.7(2) . . ?
C15 N4 Dy1 120.72(19) . . ?
C1 N1 C5 118.5(2) . . ?
C1 N1 Dy1 120.33(18) . . ?
C5 N1 Dy1 120.80(18) . . ?
C20 N6 C19 117.5(3) . . ?
C20 N6 Dy1 121.3(2) . . ?
C19 N6 Dy1 121.06(18) . . ?
C6 N2 C7 117.8(3) . . ?
C6 N2 Dy1 120.97(19) . . ?
C7 N2 Dy1 121.14(19) . . ?
C16 N5 C17 118.0(3) . . ?
C16 N5 Dy1 120.8(2) . . ?
C17 N5 Dy1 121.13(18) . . ?
N1 C5 C4 122.3(3) . . ?
N1 C5 C6 115.3(2) . . ?
C4 C5 C6 122.4(3) . . ?
C10 N3 C9 118.0(3) . . ?
C10 N3 Dy1 121.3(2) . . ?
C9 N3 Dy1 120.68(19) . . ?
N6 C20 C1 119.1(3) . . ?
N6 C20 H20 120.4 . . ?
C1 C20 H20 120.4 . . ?
N1 C1 C2 122.0(3) . . ?
N1 C1 C20 115.4(2) . . ?
C2 C1 C20 122.5(3) . . ?
N5 C16 C15 120.2(3) . . ?
N5 C16 H16 119.9 . . ?
C15 C16 H16 119.9 . . ?
N4 C11 C12 122.0(3) . . ?
N4 C11 C10 115.5(3) . . ?
C12 C11 C10 122.6(3) . . ?
N4 C15 C14 122.3(3) . . ?
N4 C15 C16 115.6(3) . . ?
C14 C15 C16 122.2(3) . . ?
N2 C6 C5 119.6(3) . . ?
N2 C6 H6 120.2 . . ?
C5 C6 H6 120.2 . . ?
N3 C10 C11 120.1(3) . . ?
N3 C10 H10 120.0 . . ?
C11 C10 H10 120.0 . . ?
C3 C2 C1 119.0(3) . . ?
C3 C2 H2 120.5 . . ?
C1 C2 H2 120.5 . . ?
C4 C3 C2 119.3(3) . . ?
C4 C3 H3 120.4 . . ?
C2 C3 H3 120.4 . . ?
N6 C19 C18 111.7(3) . . ?
N6 C19 H19A 109.3 . . ?
C18 C19 H19A 109.3 . . ?
N6 C19 H19B 109.3 . . ?
C18 C19 H19B 109.3 . . ?
H19A C19 H19B 107.9 . . ?
C3 C4 C5 119.0(3) . . ?
C3 C4 H4 120.5 . . ?
C5 C4 H4 120.5 . . ?
C19 C18 C17 113.7(3) . . ?
C19 C18 H18A 108.8 . . ?
C17 C18 H18A 108.8 . . ?
C19 C18 H18B 108.8 . . ?
C17 C18 H18B 108.8 . . ?
H18A C18 H18B 107.7 . . ?
C14 C13 C12 119.6(3) . . ?
C14 C13 H13 120.2 . . ?
C12 C13 H13 120.2 . . ?
N5 C17 C18 111.2(3) . . ?
N5 C17 H17A 109.4 . . ?
C18 C17 H17A 109.4 . . ?
N5 C17 H17B 109.4 . . ?
C18 C17 H17B 109.4 . . ?
H17A C17 H17B 108.0 . . ?
N2 C7 C8 110.7(3) . . ?
N2 C7 H7A 109.5 . . ?
C8 C7 H7A 109.5 . . ?
N2 C7 H7B 109.5 . . ?
C8 C7 H7B 109.5 . . ?
H7A C7 H7B 108.1 . . ?
C13 C14 C15 118.9(4) . . ?
C13 C14 H14 120.6 . . ?
C15 C14 H14 120.6 . . ?
N3 C9 C8 111.2(3) . . ?
N3 C9 H9A 109.4 . . ?
C8 C9 H9A 109.4 . . ?
N3 C9 H9B 109.4 . . ?
C8 C9 H9B 109.4 . . ?
H9A C9 H9B 108.0 . . ?
C13 C12 C11 118.7(3) . . ?
C13 C12 H12 120.7 . . ?
C11 C12 H12 120.7 . . ?
N8 O5 Dy1 95.10(15) . . ?
N8 O4 Dy1 96.67(15) . . ?
N7 O2 Dy1 96.63(16) . . ?
O6 N8 O4 121.5(3) . . ?
O6 N8 O5 122.1(2) . . ?
O4 N8 O5 116.4(2) . . ?
O3 N7 O1 122.5(3) . . ?
O3 N7 O2 121.0(3) . . ?
O1 N7 O2 116.5(2) . . ?
N7 O1 Dy1 95.48(16) . . ?
C9 C8 C7 113.5(3) . . ?
C9 C8 H8A 108.9 . . ?
C7 C8 H8A 108.9 . . ?
C9 C8 H8B 108.9 . . ?
C7 C8 H8B 108.9 . . ?
H8A C8 H8B 107.7 . . ?
O8 N9 O9 120.3(5) . . ?
O8 N9 O7 123.1(4) . . ?
O9 N9 O7 116.3(5) . . ?
H10W O10 H11W 106(5) . . ?

loop_
_geom_bond_atom_site_label_1
_geom_bond_atom_site_label_2
_geom_bond_distance
_geom_bond_site_symmetry_2
_geom_bond_publ_flag
Dy1 O4 2.4522(19) . y
Dy1 O2 2.472(2) . y
Dy1 O5 2.485(2) . y
Dy1 O1 2.499(2) . y
Dy1 N6 2.529(2) . y
Dy1 N1 2.553(2) . y
Dy1 N3 2.562(2) . y
Dy1 N2 2.563(2) . y
Dy1 N5 2.579(2) . y
Dy1 N4 2.580(2) . y
N4 C11 1.334(4) . ?
N4 C15 1.336(4) . ?
N1 C1 1.332(4) . ?
N1 C5 1.342(4) . ?
N6 C20 1.272(4) . ?
N6 C19 1.467(4) . ?
N2 C6 1.265(4) . ?
N2 C7 1.464(4) . ?
N5 C16 1.267(4) . ?
N5 C17 1.463(4) . ?
C5 C4 1.385(4) . ?
C5 C6 1.458(4) . ?
N3 C10 1.268(4) . ?
N3 C9 1.470(4) . ?
C20 C1 1.463(4) . ?
C20 H20 0.9300 . ?
C1 C2 1.393(4) . ?
C16 C15 1.459(4) . ?
C16 H16 0.9300 . ?
C11 C12 1.396(4) . ?
C11 C10 1.451(5) . ?
C15 C14 1.390(4) . ?
C6 H6 0.9300 . ?
C10 H10 0.9300 . ?
C2 C3 1.373(5) . ?
C2 H2 0.9300 . ?
C3 C4 1.367(5) . ?
C3 H3 0.9300 . ?
C19 C18 1.516(4) . ?
C19 H19A 0.9700 . ?
C19 H19B 0.9700 . ?
C4 H4 0.9300 . ?
C18 C17 1.518(4) . ?
C18 H18A 0.9700 . ?
C18 H18B 0.9700 . ?
C13 C14 1.363(5) . ?
C13 C12 1.373(6) . ?
C13 H13 0.9300 . ?
C17 H17A 0.9700 . ?
C17 H17B 0.9700 . ?
C7 C8 1.522(5) . ?
C7 H7A 0.9700 . ?
C7 H7B 0.9700 . ?
C14 H14 0.9300 . ?
C9 C8 1.520(5) . ?
C9 H9A 0.9700 . ?
C9 H9B 0.9700 . ?
C12 H12 0.9300 . ?
O5 N8 1.263(3) . ?
O4 N8 1.263(3) . ?
O2 N7 1.269(3) . ?
N8 O6 1.215(3) . ?
N7 O3 1.220(3) . ?
N7 O1 1.265(3) . ?
C8 H8A 0.9700 . ?
C8 H8B 0.9700 . ?
O7 N9 1.219(4) . ?
N9 O8 1.196(5) . ?
N9 O9 1.198(5) . ?
O10 H10W 0.8500(11) . ?
O10 H11W 0.8501(10) . ?

loop_
_geom_hbond_atom_site_label_D
_geom_hbond_atom_site_label_H
_geom_hbond_atom_site_label_A
_geom_hbond_distance_DH
_geom_hbond_distance_HA
_geom_hbond_distance_DA
_geom_hbond_angle_DHA
_geom_hbond_site_symmetry_A
C20 H20 O8 0.93 2.60 3.400(4) 144.3 3_666
C10 H10 O8 0.93 2.60 3.486(5) 158.7 3_667
C19 H19A O2 0.97 2.51 3.169(4) 124.8 .
C19 H19B O9 0.97 2.58 3.281(5) 129.4 3_666
C17 H17A O4 0.97 2.53 3.174(4) 124.0 .
C14 H14 O10 0.93 2.66 3.300(5) 127.0 4_566
C9 H9A O1 0.97 2.60 3.238(4) 123.5 .
O10 H10W O3 0.8500(11) 2.20(2) 3.030(5) 164(8) 3_666
O10 H11W O7 0.8501(10) 2.21(2) 2.982(5) 152(4) .
O10 H11W N9 0.8501(10) 2.65(3) 3.431(6) 153(5) .
O10 H11W O9 0.8501(10) 2.32(4) 3.008(7) 138(5) .

loop_
_geom_torsion_atom_site_label_1
_geom_torsion_atom_site_label_2
_geom_torsion_atom_site_label_3
_geom_torsion_atom_site_label_4
_geom_torsion
_geom_torsion_site_symmetry_1
_geom_torsion_site_symmetry_2
_geom_torsion_site_symmetry_3
_geom_torsion_site_symmetry_4
_geom_torsion_publ_flag
C1 N1 C5 C4 1.1(4) . . . . ?
Dy1 N1 C5 C4 -171.6(2) . . . . ?
C1 N1 C5 C6 179.5(2) . . . . ?
Dy1 N1 C5 C6 6.7(3) . . . . ?
C19 N6 C20 C1 175.3(3) . . . . ?
Dy1 N6 C20 C1 -9.6(4) . . . . ?
C5 N1 C1 C2 0.3(4) . . . . ?
Dy1 N1 C1 C2 173.0(2) . . . . ?
C5 N1 C1 C20 -176.8(2) . . . . ?
Dy1 N1 C1 C20 -4.0(3) . . . . ?
N6 C20 C1 N1 8.9(4) . . . . ?
N6 C20 C1 C2 -168.1(3) . . . . ?
C17 N5 C16 C15 177.5(3) . . . . ?
Dy1 N5 C16 C15 -6.0(4) . . . . ?
C15 N4 C11 C12 -0.6(4) . . . . ?
Dy1 N4 C11 C12 179.5(2) . . . . ?
C15 N4 C11 C10 -180.0(3) . . . . ?
Dy1 N4 C11 C10 0.2(3) . . . . ?
C11 N4 C15 C14 1.1(4) . . . . ?
Dy1 N4 C15 C14 -179.0(2) . . . . ?
C11 N4 C15 C16 -178.4(3) . . . . ?
Dy1 N4 C15 C16 1.4(3) . . . . ?
N5 C16 C15 N4 3.0(4) . . . . ?
N5 C16 C15 C14 -176.5(3) . . . . ?
C7 N2 C6 C5 177.0(3) . . . . ?
Dy1 N2 C6 C5 -7.1(4) . . . . ?
N1 C5 C6 N2 0.2(4) . . . . ?
C4 C5 C6 N2 178.6(3) . . . . ?
C9 N3 C10 C11 176.3(3) . . . . ?
Dy1 N3 C10 C11 -4.4(4) . . . . ?
N4 C11 C10 N3 2.8(4) . . . . ?
C12 C11 C10 N3 -176.6(3) . . . . ?
N1 C1 C2 C3 -1.4(4) . . . . ?
C20 C1 C2 C3 175.4(3) . . . . ?
C1 C2 C3 C4 1.2(5) . . . . ?
C20 N6 C19 C18 -101.5(3) . . . . ?
Dy1 N6 C19 C18 83.4(3) . . . . ?
C2 C3 C4 C5 0.1(5) . . . . ?
N1 C5 C4 C3 -1.3(5) . . . . ?
C6 C5 C4 C3 -179.5(3) . . . . ?
N6 C19 C18 C17 -38.9(4) . . . . ?
C16 N5 C17 C18 -102.5(3) . . . . ?
Dy1 N5 C17 C18 81.0(3) . . . . ?
C19 C18 C17 N5 -38.6(4) . . . . ?
C6 N2 C7 C8 -101.0(3) . . . . ?
Dy1 N2 C7 C8 83.2(3) . . . . ?
C12 C13 C14 C15 -0.3(5) . . . . ?
N4 C15 C14 C13 -0.7(5) . . . . ?
C16 C15 C14 C13 178.8(3) . . . . ?
C10 N3 C9 C8 -97.7(3) . . . . ?
Dy1 N3 C9 C8 83.0(3) . . . . ?
C14 C13 C12 C11 0.8(5) . . . . ?
N4 C11 C12 C13 -0.3(5) . . . . ?
C10 C11 C12 C13 179.0(3) . . . . ?
Dy1 O4 N8 O6 -174.8(3) . . . . ?
Dy1 O4 N8 O5 5.0(3) . . . . ?
Dy1 O5 N8 O6 174.8(3) . . . . ?
Dy1 O5 N8 O4 -4.9(2) . . . . ?
Dy1 O2 N7 O3 179.6(2) . . . . ?
Dy1 O2 N7 O1 0.4(2) . . . . ?
O3 N7 O1 Dy1 -179.6(2) . . . . ?
O2 N7 O1 Dy1 -0.4(2) . . . . ?
N3 C9 C8 C7 -37.2(4) . . . . ?
N2 C7 C8 C9 -40.8(4) . . . . ?
